data_4115962
loop_
_publ_author_name
'Ron Hulst'
'Johanna M. Visser'
'Robert W. J. Zijlstra'
'Huub Kooijman'
'Wilberth Smeets'
'Anthony L. Spek'
'Ben L. Feringa'

_publ_contact_author_address
;
    Bijvoet Center for Biomolecular Research
    Department of Crystal and Structural Chemistry
    Utrecht University
    Padualaan 8
    3584 CH Utrecht
    The Netherlands
;
_publ_contact_author_email spea@chem.uu.nl
_publ_contact_author_fax '+31 30 2533940'
_publ_contact_author_name '   Dr. A.L. Spek'
_publ_contact_author_phone '+31 30 2532538'
_publ_section_title
;
 Formation of Diphosphates. A NMR Study on the Mechanism and
 Stereochemistry of Diphosphate Formation from Chiral Dioxaphosphorinanes
;
_journal_name_full 'Journal of the American Chemical Society'
_journal_page_first 3135
_journal_page_last 3150
_journal_paper_doi 10.1021/ja992770k
_journal_volume 122
_journal_year 2000
_chemical_compound_source 'see text'
_chemical_formula_moiety 'C20 H25 O4 P'
_chemical_formula_sum 'C20 H25 O4 P'
_chemical_formula_weight 360.37
_chemical_name_systematic
;
 ?
;
_space_group_IT_number 19
_symmetry_cell_setting orthorhombic
_symmetry_space_group_name_Hall 'P 2ac 2ab'
_symmetry_space_group_name_H-M 'P 21 21 21'
_cell_angle_alpha 90
_cell_angle_beta 90
_cell_angle_gamma 90
_cell_formula_units_Z 4
_cell_length_a 6.4799(10)
_cell_length_b 17.165(2)
_cell_length_c 17.189(2)
_cell_measurement_temperature 295
_cell_volume 1911.9(4)
_computing_cell_refinement 'SET4 (de Boer & Duisenberg, 1984)'
_computing_data_collection 'Locally modified CAD4-Version 5 Software'
_computing_data_reduction 'HELENA (Spek, 1997)'
_computing_publication_material 'PLATON (Spek, 1990)'
_computing_structure_refinement 'SHELXL-97 (Sheldrick, 1997)'
_diffrn_ambient_temperature 295
_diffrn_radiation_type 'Mo K\a'
_diffrn_radiation_wavelength 0.71073
_diffrn_reflns_av_R_equivalents 0.2271
_diffrn_reflns_av_sigmaI/netI 0.1039
_diffrn_reflns_limit_h_max 8
_diffrn_reflns_limit_h_min 0
_diffrn_reflns_limit_k_max 0
_diffrn_reflns_limit_k_min -22
_diffrn_reflns_limit_l_max 22
_diffrn_reflns_limit_l_min -22
_diffrn_reflns_number 1966
_diffrn_reflns_reduction_process
;
 ?
;
_diffrn_reflns_theta_max 25.00
_diffrn_reflns_theta_min 1.68
_exptl_absorpt_coefficient_mu 0.16
_exptl_crystal_colour colourless
_exptl_crystal_density_diffrn 1.252
_exptl_crystal_density_method 'Not Measured'
_exptl_crystal_F_000 768
_exptl_crystal_size_max 1.1
_exptl_crystal_size_mid 0.45
_exptl_crystal_size_min 0.18
_refine_diff_density_max 0.188
_refine_diff_density_min -0.216
_refine_diff_density_rms 0.048
_refine_ls_abs_structure_details 'Flack H.D. (1983), Acta Cryst. A39, 876-881'
_refine_ls_abs_structure_Flack -0.7(2)
_refine_ls_extinction_method none
_refine_ls_goodness_of_fit_ref 0.923
_refine_ls_hydrogen_treatment 'H-atom refinement: see text '
_refine_ls_matrix_type full
_refine_ls_number_parameters 246
_refine_ls_number_reflns 1958
_refine_ls_number_restraints 0
_refine_ls_restrained_S_all 0.923
_refine_ls_R_factor_all 0.1531
_refine_ls_R_factor_gt 0.0511
_refine_ls_shift/su_max 0.000
_refine_ls_shift/su_mean 0.000
_refine_ls_structure_factor_coef Fsqd
_refine_ls_weighting_details w=1/[S
_refine_ls_weighting_scheme calc
_refine_ls_wR_factor_gt 0.0867
_refine_ls_wR_factor_ref 0.1001
_reflns_number_gt 1061
_reflns_number_total 1958
_reflns_threshold_expression >2sigma(i)
_cod_data_source_file ja992770k_2.cif
_cod_data_source_block s691a
_cod_depositor_comments
;
The following automatic conversions were performed:

'_refine_ls_weighting_scheme' value 'calc w=1/[S' was changed to
'calc'. New tag '_refine_ls_weighting_details' was created. The value
of the new tag was set to 'w=1/[S'.

Automatic conversion script
Id: cif_fix_values 3143 2015-03-26 13:38:13Z robertas 
;
_cod_database_code 4115962

loop_
_symmetry_equiv_pos_as_xyz
x,y,z
1/2-x,-y,1/2+z
1/2+x,1/2-y,-z
-x,1/2+y,1/2-z

loop_
_atom_site_aniso_label
_atom_site_aniso_U_11
_atom_site_aniso_U_22
_atom_site_aniso_U_33
_atom_site_aniso_U_23
_atom_site_aniso_U_13
_atom_site_aniso_U_12
P1 0.0516(10) 0.0398(8) 0.0461(9) -0.0016(8) -0.0050(8) 0.0034(8)
O1 0.094(3) 0.065(2) 0.046(2) 0.009(2) -0.017(2) 0.009(3)
O2 0.054(3) 0.039(2) 0.058(2) -0.008(2) 0.000(2) 0.005(2)
O3 0.050(2) 0.055(2) 0.061(2) 0.008(2) 0.005(2) -0.003(2)
O4 0.041(2) 0.039(2) 0.046(2) -0.003(2) -0.013(2) 0.004(2)
C1 0.038(3) 0.067(4) 0.066(4) 0.002(3) -0.004(3) -0.007(3)
C2 0.035(4) 0.052(4) 0.046(3) -0.003(3) 0.000(3) 0.006(3)
C3 0.050(4) 0.063(3) 0.069(4) -0.002(3) 0.009(4) 0.010(3)
C4 0.044(4) 0.080(4) 0.078(4) 0.018(3) -0.021(4) 0.014(4)
C5 0.044(4) 0.045(3) 0.040(3) 0.002(3) -0.005(3) 0.005(3)
C6 0.028(3) 0.039(3) 0.059(4) 0.010(3) 0.001(3) 0.012(3)
C7 0.045(3) 0.047(3) 0.064(3) -0.003(3) -0.001(4) 0.004(3)
C8 0.054(4) 0.047(4) 0.099(5) 0.003(4) -0.003(4) 0.000(3)
C9 0.071(5) 0.049(4) 0.125(6) 0.019(5) 0.017(5) -0.003(4)
C10 0.056(5) 0.071(5) 0.092(5) 0.037(4) 0.021(5) 0.013(4)
C11 0.049(4) 0.067(4) 0.063(4) 0.011(4) 0.002(3) 0.002(4)
C12 0.076(5) 0.040(3) 0.051(3) -0.005(3) 0.003(4) 0.006(4)
C13 0.060(4) 0.054(3) 0.061(4) -0.013(3) -0.004(4) 0.003(3)
C14 0.108(6) 0.064(4) 0.070(4) -0.026(3) 0.001(4) -0.001(4)
C15 0.070(5) 0.071(4) 0.042(3) -0.016(3) 0.009(4) -0.002(4)
C16 0.083(6) 0.093(5) 0.057(4) 0.004(4) -0.015(5) -0.009(5)
C17 0.099(7) 0.131(7) 0.067(5) 0.016(5) -0.015(5) 0.007(7)
C18 0.158(9) 0.103(6) 0.042(4) 0.009(4) 0.008(6) 0.003(7)
C19 0.127(9) 0.085(6) 0.072(6) -0.008(5) 0.035(6) -0.036(6)
C20 0.067(5) 0.078(5) 0.067(4) -0.020(4) 0.009(4) -0.011(5)

loop_
_atom_site_label
_atom_site_type_symbol
_atom_site_thermal_displace_type
_atom_site_fract_x
_atom_site_fract_y
_atom_site_fract_z
_atom_site_occupancy
_atom_site_U_iso_or_equiv
P1 P Uani 0.8230(2) 0.11286(8) 0.48444(9) 1.000 0.0458(5)
O1 O Uani 0.7471(7) 0.1396(2) 0.4101(2) 1.000 0.0683(14)
O2 O Uani 0.7368(6) 0.1547(2) 0.5582(2) 1.000 0.0503(14)
O3 O Uani 1.0648(5) 0.1169(2) 0.4897(2) 1.000 0.0553(12)
O4 O Uani 0.7667(5) 0.0258(2) 0.5023(2) 1.000 0.0420(12)
C1 C Uani 1.1668(9) 0.0766(3) 0.5529(3) 1.000 0.057(2)
C2 C Uani 1.1047(8) -0.0098(3) 0.5565(3) 1.000 0.044(2)
C3 C Uani 1.1708(9) -0.0513(3) 0.4824(3) 1.000 0.061(2)
C4 C Uani 1.2102(8) -0.0436(3) 0.6278(3) 1.000 0.067(2)
C5 C Uani 0.8677(8) -0.0116(3) 0.5697(3) 1.000 0.0430(19)
C6 C Uani 0.7746(8) -0.0918(3) 0.5778(3) 1.000 0.0420(19)
C7 C Uani 0.7020(8) -0.1345(3) 0.5156(4) 1.000 0.0520(17)
C8 C Uani 0.6102(9) -0.2061(3) 0.5272(4) 1.000 0.067(3)
C9 C Uani 0.5851(11) -0.2346(4) 0.6000(5) 1.000 0.082(3)
C10 C Uani 0.6566(10) -0.1935(4) 0.6634(4) 1.000 0.073(3)
C11 C Uani 0.7474(9) -0.1207(3) 0.6526(3) 1.000 0.060(2)
C12 C Uani 0.8088(10) 0.2312(3) 0.5834(3) 1.000 0.056(2)
C13 C Uani 0.7085(10) 0.2459(3) 0.6624(3) 1.000 0.058(2)
C14 C Uani 0.7787(11) 0.3267(3) 0.6909(3) 1.000 0.081(3)
C15 C Uani 0.7516(11) 0.1802(3) 0.7176(3) 1.000 0.061(2)
C16 C Uani 0.9432(13) 0.1722(4) 0.7527(4) 1.000 0.078(3)
C17 C Uani 0.9846(14) 0.1087(5) 0.7992(4) 1.000 0.099(4)
C18 C Uani 0.8395(18) 0.0519(5) 0.8119(4) 1.000 0.101(4)
C19 C Uani 0.6483(14) 0.0601(5) 0.7784(4) 1.000 0.095(4)
C20 C Uani 0.6058(11) 0.1241(4) 0.7314(3) 1.000 0.071(3)
H11 H Uiso 1.1328(14) 0.1005(9) 0.5997(18) 1.000 0.0770
H12 H Uiso 1.309(5) 0.0803(3) 0.5465(3) 1.000 0.0770
H31 H Uiso 1.096(4) -0.0278(14) 0.4365(13) 1.000 0.0910
H32 H Uiso 1.136(4) -0.1084(16) 0.4865(8) 1.000 0.0910
H33 H Uiso 1.324(4) -0.0452(15) 0.4752(10) 1.000 0.0910
H41 H Uiso 1.152(4) -0.0181(16) 0.6765(14) 1.000 0.1010
H42 H Uiso 1.365(5) -0.0334(17) 0.6246(10) 1.000 0.1010
H43 H Uiso 1.184(4) -0.1021(17) 0.6300(11) 1.000 0.1010
H51 H Uiso 0.8376(16) 0.0165(13) 0.613(2) 1.000 0.0520
H71 H Uiso 0.7144(10) -0.1156(10) 0.467(2) 1.000 0.0620
H81 H Uiso 0.565(3) -0.2355(18) 0.484(3) 1.000 0.0800
H91 H Uiso 0.513(4) -0.287(3) 0.6080(7) 1.000 0.0980
H101 H Uiso 0.6444(12) -0.2141(12) 0.713(3) 1.000 0.0870
H111 H Uiso 0.792(2) -0.0903(15) 0.697(2) 1.000 0.0720
H121 H Uiso 0.7648(16) 0.2738(14) 0.5437(14) 1.000 0.0750
H122 H Uiso 0.969(5) 0.2317(3) 0.5883(3) 1.000 0.0750
H131 H Uiso 0.543(8) 0.2483(3) 0.6536(5) 1.000 0.0700
H141 H Uiso 0.753(6) 0.3645(12) 0.6513(16) 1.000 0.1210
H142 H Uiso 0.923(5) 0.3255(7) 0.702(2) 1.000 0.1210
H143 H Uiso 0.704(5) 0.3404(12) 0.7368(19) 1.000 0.1210
H161 H Uiso 1.062(7) 0.217(2) 0.7434(6) 1.000 0.0930
H171 H Uiso 1.117(10) 0.1042(6) 0.8230(17) 1.000 0.1190
H181 H Uiso 0.870(3) 0.009(3) 0.843(2) 1.000 0.1210
H191 H Uiso 0.570(8) 0.031(3) 0.7852(8) 1.000 0.1130
H201 H Uiso 0.483(8) 0.1287(5) 0.7102(14) 1.000 0.0850

loop_
_atom_type_symbol
_atom_type_description
_atom_type_scat_dispersion_real
_atom_type_scat_dispersion_imag
_atom_type_scat_source
P P 0.1023 0.0942 'International Tables Vol C Tables 4.2.6.8 and 6.1.1.4'
O O 0.0106 0.0060 'International Tables Vol C Tables 4.2.6.8 and 6.1.1.4'
H H 0.0000 0.0000 'International Tables Vol C Tables 4.2.6.8 and 6.1.1.4'
C C 0.0033 0.0016 'International Tables Vol C Tables 4.2.6.8 and 6.1.1.4'

loop_
_geom_angle_atom_site_label_1
_geom_angle_atom_site_label_2
_geom_angle_atom_site_label_3
_geom_angle
_geom_angle_publ_flag
O1 P1 O2 116.8(2) yes
O1 P1 O3 112.1(2) yes
O1 P1 O4 113.4(2) yes
O2 P1 O3 106.9(2) yes
O2 P1 O4 101.3(2) yes
O3 P1 O4 105.23(19) yes
P1 O2 C12 122.7(3) yes
P1 O3 C1 118.5(3) yes
P1 O4 C5 117.7(3) yes
O3 C1 C2 111.8(4) yes
C1 C2 C3 110.1(4) no
C1 C2 C4 106.4(4) no
C1 C2 C5 106.5(4) no
C3 C2 C4 111.7(4) no
C3 C2 C5 113.1(4) no
C4 C2 C5 108.6(4) no
O4 C5 C2 108.4(4) yes
O4 C5 C6 107.0(4) yes
C2 C5 C6 115.3(4) no
C5 C6 C7 123.3(5) no
C5 C6 C11 117.5(5) no
C7 C6 C11 119.0(5) no
C6 C7 C8 120.6(6) no
C7 C8 C9 120.5(6) no
C8 C9 C10 120.4(6) no
C9 C10 C11 119.7(6) no
C6 C11 C10 119.8(5) no
O2 C12 C13 106.1(4) yes
C12 C13 C14 107.8(5) no
C12 C13 C15 111.0(5) no
C14 C13 C15 114.9(5) no
C13 C15 C16 121.1(6) no
C13 C15 C20 120.6(6) no
C16 C15 C20 118.2(5) no
C15 C16 C17 120.3(7) no
C16 C17 C18 121.4(8) no
C17 C18 C19 118.6(8) no
C18 C19 C20 120.2(8) no
C15 C20 C19 121.3(7) no
O3 C1 H11 109.3(13) no
O3 C1 H12 109.3(6) no
C2 C1 H11 109.2(12) no
C2 C1 H12 109.3(6) no
H11 C1 H12 107.9(9) no
C2 C3 H31 109.4(14) no
C2 C3 H32 109.5(10) no
C2 C3 H33 109.4(12) no
H31 C3 H32 109.6(18) no
H31 C3 H33 109.6(19) no
H32 C3 H33 109(2) no
C2 C4 H41 109.4(15) no
C2 C4 H42 109.5(12) no
C2 C4 H43 109.4(13) no
H41 C4 H42 109.6(19) no
H41 C4 H43 109(2) no
H42 C4 H43 110(2) no
O4 C5 H51 108.5(16) no
C2 C5 H51 108.8(9) no
C6 C5 H51 108.8(15) no
C6 C7 H71 119.9(13) no
C8 C7 H71 119.6(14) no
C7 C8 H81 120(2) no
C9 C8 H81 120(2) no
C8 C9 H91 119.8(10) no
C10 C9 H91 119.8(11) no
C9 C10 H101 120.2(17) no
C11 C10 H101 120.1(17) no
C6 C11 H111 119.9(18) no
C10 C11 H111 120.3(18) no
O2 C12 H121 110.5(13) no
O2 C12 H122 110.5(5) no
C13 C12 H121 110.5(12) no
C13 C12 H122 110.6(6) no
H121 C12 H122 108.7(9) no
C12 C13 H131 107.7(7) no
C14 C13 H131 107.6(6) no
C15 C13 H131 107.5(7) no
C13 C14 H141 109.5(17) no
C13 C14 H142 109.5(10) no
C13 C14 H143 109.6(15) no
H141 C14 H142 109(3) no
H141 C14 H143 109(2) no
H142 C14 H143 110(3) no
C15 C16 H161 119.6(19) no
C17 C16 H161 120.1(19) no
C16 C17 H171 119.2(17) no
C18 C17 H171 119.4(16) no
C17 C18 H181 120.5(19) no
C19 C18 H181 120.9(19) no
C18 C19 H191 120(4) no
C20 C19 H191 120(4) no
C15 C20 H201 119.3(14) no
C19 C20 H201 119.4(15) no

loop_
_geom_bond_atom_site_label_1
_geom_bond_atom_site_label_2
_geom_bond_distance
_geom_bond_publ_flag
P1 O1 1.444(4) yes
P1 O2 1.561(4) yes
P1 O3 1.571(4) yes
P1 O4 1.569(4) yes
O2 C12 1.459(6) yes
O3 C1 1.448(6) yes
O4 C5 1.477(6) yes
C1 C2 1.538(7) no
C2 C3 1.521(7) no
C2 C4 1.519(7) no
C2 C5 1.553(7) no
C5 C6 1.509(7) no
C6 C7 1.379(8) no
C6 C11 1.389(7) no
C7 C8 1.380(7) no
C8 C9 1.353(11) no
C9 C10 1.378(11) no
C10 C11 1.394(9) no
C12 C13 1.526(8) no
C13 C14 1.540(8) no
C13 C15 1.500(7) no
C15 C16 1.387(11) no
C15 C20 1.370(9) no
C16 C17 1.378(11) no
C17 C18 1.372(13) no
C18 C19 1.373(14) no
C19 C20 1.391(10) no
C1 H11 0.93(3) no
C1 H12 0.93(3) no
C3 H31 1.01(2) no
C3 H32 1.01(3) no
C3 H33 1.01(3) no
C4 H41 1.02(3) no
C4 H42 1.02(3) no
C4 H43 1.02(3) no
C5 H51 0.91(3) no
C7 H71 0.90(3) no
C8 H81 0.94(4) no
C9 H91 1.02(5) no
C10 H101 0.93(5) no
C11 H111 0.97(3) no
C12 H121 1.04(2) no
C12 H122 1.04(3) no
C13 H131 1.08(5) no
C14 H141 0.96(3) no
C14 H142 0.95(3) no
C14 H143 0.96(3) no
C16 H161 1.10(4) no
C17 H171 0.95(6) no
C18 H181 0.93(5) no
C19 H191 0.72(5) no
C20 H201 0.88(5) no

loop_
_geom_contact_atom_site_label_1
_geom_contact_atom_site_label_2
_geom_contact_distance
_geom_contact_site_symmetry_2
_geom_contact_publ_flag
P1 C3 3.608(6) . no
P1 H31 3.10(2) . no
O2 C20 3.140(6) . no
O3 C12 3.298(6) 3_556 no
O1 H142 2.91(3) 3_456 no
O1 H181 2.90(5) 2_654 no
O1 H122 2.85(2) 3_456 no
O2 H11 2.821(13) . no
O2 H51 2.63(2) . no
O3 H31 2.65(2) . no
O3 H122 2.672(10) . no
O3 H121 2.35(2) 3_556 no
O3 H141 2.73(3) 3_556 no
O4 H31 2.58(3) . no
O4 H71 2.525(19) . no
C1 C12 3.563(8) . no
C3 P1 3.608(6) . no
C3 C7 3.405(8) . no
C4 C11 3.306(8) . no
C7 C3 3.405(8) . no
C11 C4 3.306(8) . no
C12 O3 3.298(6) 3_456 no
C12 C1 3.563(8) . no
C20 O2 3.140(6) . no
C1 H122 3.017(15) . no
C4 H111 3.07(2) . no
C6 H42 2.95(3) 1_455 no
C6 H32 2.83(2) . no
C6 H43 2.81(3) . no
C7 H32 2.89(3) . no
C7 H33 2.97(3) 1_455 no
C9 H32 3.10(3) 3_446 no
C10 H161 2.87(4) 4_746 no
C10 H143 2.96(3) 4_646 no
C11 H42 2.94(3) 1_455 no
C11 H43 2.87(3) . no
C12 H11 3.085(14) . no
C14 H161 2.78(4) . no
C16 H122 3.009(9) . no
C16 H142 2.775(17) . no
C18 H71 2.90(3) 2_655 no
C19 H111 3.08(3) . no
H11 O2 2.821(13) . no
H11 C12 3.085(14) . no
H11 H41 2.43(3) . no
H11 H51 2.41(2) . no
H11 H122 2.50(2) . no
H12 H33 2.48(2) . no
H12 H42 2.40(3) . no
H31 P1 3.10(2) . no
H31 O3 2.65(2) . no
H31 O4 2.58(3) . no
H32 C6 2.83(2) . no
H32 C7 2.89(3) . no
H32 H43 2.49(2) . no
H32 C9 3.10(3) 3_546 no
H32 H91 2.55(4) 3_546 no
H33 C7 2.97(3) 1_655 no
H33 H12 2.48(2) . no
H33 H42 2.59(2) . no
H41 H11 2.43(3) . no
H41 H51 2.39(3) . no
H42 C6 2.95(3) 1_655 no
H42 C11 2.94(3) 1_655 no
H42 H12 2.40(3) . no
H42 H33 2.59(2) . no
H43 C6 2.81(3) . no
H43 C11 2.87(3) . no
H43 H32 2.49(2) . no
H43 H143 2.60(4) 4_746 no
H51 O2 2.63(2) . no
H51 H11 2.41(2) . no
H51 H41 2.39(3) . no
H51 H111 2.35(4) . no
H71 O4 2.525(19) . no
H71 C18 2.90(3) 2_654 no
H91 H32 2.55(4) 3_446 no
H101 H143 2.59(4) 4_646 no
H101 H161 2.36(5) 4_746 no
H111 C4 3.07(2) . no
H111 C19 3.08(3) . no
H111 H51 2.35(4) . no
H121 H141 2.42(3) . no
H121 O3 2.35(2) 3_456 no
H122 O3 2.672(10) . no
H122 C1 3.017(15) . no
H122 C16 3.009(9) . no
H122 H11 2.50(2) . no
H122 H142 2.55(3) . no
H122 O1 2.85(2) 3_556 no
H131 H201 2.305(19) . no
H141 H121 2.42(3) . no
H141 O3 2.73(3) 3_456 no
H142 C16 2.775(17) . no
H142 H122 2.55(3) . no
H142 H161 2.19(4) . no
H142 O1 2.91(3) 3_556 no
H143 C10 2.96(3) 4_656 no
H143 H43 2.60(4) 4_756 no
H143 H101 2.59(4) 4_656 no
H161 C14 2.78(4) . no
H161 H142 2.19(4) . no
H161 C10 2.87(4) 4_756 no
H161 H101 2.36(5) 4_756 no
H181 O1 2.90(5) 2_655 no
H201 H131 2.305(19) . no

loop_
_geom_hbond_atom_site_label_D
_geom_hbond_atom_site_label_H
_geom_hbond_atom_site_label_A
_geom_hbond_distance_DH
_geom_hbond_distance_HA
_geom_hbond_distance_DA
_geom_hbond_angle_DHA
_geom_hbond_site_symmetry_A
_geom_hbond_publ_flag
C3 H31 O4 1.01(2) 2.58(3) 2.954(7) 101.3(16) . yes
C12 H121 O3 1.04(2) 2.35(2) 3.298(6) 150.7(16) 3_456 yes

loop_
_geom_torsion_atom_site_label_1
_geom_torsion_atom_site_label_2
_geom_torsion_atom_site_label_3
_geom_torsion_atom_site_label_4
_geom_torsion
_geom_torsion_publ_flag
O1 P1 O2 C12 -77.8(4) no
O3 P1 O2 C12 48.6(4) no
O4 P1 O2 C12 158.5(4) no
O1 P1 O3 C1 -166.5(3) no
O2 P1 O3 C1 64.3(4) no
O4 P1 O3 C1 -42.9(4) no
O1 P1 O4 C5 169.2(3) no
O2 P1 O4 C5 -64.8(4) no
O3 P1 O4 C5 46.4(4) no
P1 O2 C12 C13 -172.6(4) no
P1 O3 C1 C2 54.1(5) no
P1 O4 C5 C2 -59.7(5) no
P1 O4 C5 C6 175.4(3) no
O3 C1 C2 C5 -60.5(5) no
O3 C1 C2 C3 62.4(6) no
O3 C1 C2 C4 -176.3(4) no
C1 C2 C5 O4 62.2(5) no
C4 C2 C5 C6 -63.7(6) no
C1 C2 C5 C6 -178.0(4) no
C3 C2 C5 O4 -58.8(5) no
C3 C2 C5 C6 60.9(6) no
C4 C2 C5 O4 176.5(4) no
C2 C5 C6 C7 -90.0(6) no
C2 C5 C6 C11 95.1(6) no
O4 C5 C6 C11 -144.4(5) no
O4 C5 C6 C7 30.5(7) no
C11 C6 C7 C8 -2.2(8) no
C5 C6 C11 C10 178.1(5) no
C5 C6 C7 C8 -177.1(5) no
C7 C6 C11 C10 3.0(8) no
C6 C7 C8 C9 1.8(9) no
C7 C8 C9 C10 -2.0(10) no
C8 C9 C10 C11 2.7(10) no
C9 C10 C11 C6 -3.2(9) no
O2 C12 C13 C14 -179.4(4) no
O2 C12 C13 C15 53.9(6) no
C14 C13 C15 C16 -46.9(8) no
C14 C13 C15 C20 136.6(6) no
C12 C13 C15 C16 75.8(7) no
C12 C13 C15 C20 -100.7(7) no
C13 C15 C16 C17 -175.7(6) no
C13 C15 C20 C19 175.7(6) no
C16 C15 C20 C19 -0.9(9) no
C20 C15 C16 C17 0.9(10) no
C15 C16 C17 C18 0.2(11) no
C16 C17 C18 C19 -1.3(12) no
C17 C18 C19 C20 1.3(11) no
C18 C19 C20 C15 -0.2(10) no
